data_2012868
loop_
_publ_author_name
'Breydo, Leonid'
'Barnes, Charles L.'
'Gates, Kent S.'

_publ_section_title
;
 Two (<i>E</i>,<i>E</i>)- and
 (<i>Z</i>,<i>E</i>)-thiazol-5-ylpenta-2,4-dienones
;
_journal_issue 8
_journal_name_full 'Acta Crystallographica Section C'
_journal_page_first o447
_journal_page_last o449
_journal_paper_doi 10.1107/S0108270102007503
_journal_volume 58
_journal_year 2002
_chemical_formula_moiety 'C16 H22 N2 O4 S'
_chemical_formula_sum 'C16 H22 N2 O4 S'
_chemical_formula_weight 338.42
_chemical_name_systematic
;
Methyl (R)-5-{2-[1-(tert-butoxycarbonylamino)ethyl]-thiazol-4-yl}-penta-
(E,E)-2,4-dienoate
;
_space_group_IT_number 1
_symmetry_cell_setting triclinic
_symmetry_space_group_name_Hall 'P 1'
_symmetry_space_group_name_H-M 'P 1'
_atom_sites_solution_hydrogens geom
_atom_sites_solution_primary direct
_atom_sites_solution_secondary difmap
_audit_creation_method SHELXL97
_cell_angle_alpha 82.210(10)
_cell_angle_beta 81.430(10)
_cell_angle_gamma 72.170(10)
_cell_formula_units_Z 1
_cell_length_a 5.207(2)
_cell_length_b 5.876(3)
_cell_length_c 15.339(7)
_cell_measurement_reflns_used 2894
_cell_measurement_temperature 173(2)
_cell_measurement_theta_max 27.1
_cell_measurement_theta_min 2.7
_cell_volume 439.8(3)
_computing_cell_refinement 'SAINT (Bruker, 1998)'
_computing_data_collection 'SMART (Bruker, 1998)'
_computing_data_reduction SAINT
_computing_molecular_graphics 'ORTEPIII (Burnett & Johnson, 1996)'
_computing_publication_material 'CIFTAB (Sheldrick, 1997)'
_computing_structure_refinement 'SHELXL97 (Sheldrick, 1997)'
_computing_structure_solution 'SHELXS97 (Sheldrick, 1997)'
_diffrn_ambient_temperature 173(2)
_diffrn_measured_fraction_theta_full 0.978
_diffrn_measured_fraction_theta_max 0.978
_diffrn_measurement_device_type 'Bruker SMART CCD area-detector'
_diffrn_measurement_method \w
_diffrn_radiation_monochromator graphite
_diffrn_radiation_source 'fine-focus sealed tube'
_diffrn_radiation_type MoK\a
_diffrn_radiation_wavelength 0.71070
_diffrn_reflns_av_R_equivalents 0.019
_diffrn_reflns_av_sigmaI/netI 0.019
_diffrn_reflns_limit_h_max 6
_diffrn_reflns_limit_h_min -6
_diffrn_reflns_limit_k_max 7
_diffrn_reflns_limit_k_min -7
_diffrn_reflns_limit_l_max 16
_diffrn_reflns_limit_l_min -19
_diffrn_reflns_number 3484
_diffrn_reflns_theta_full 27.10
_diffrn_reflns_theta_max 27.10
_diffrn_reflns_theta_min 1.35
_diffrn_standards_decay_% <1
_diffrn_standards_number 0
_exptl_absorpt_coefficient_mu 0.204
_exptl_absorpt_correction_T_max 0.94
_exptl_absorpt_correction_T_min 0.89
_exptl_absorpt_correction_type multi-scan
_exptl_absorpt_process_details '(SADABS; Blessing, 1995)'
_exptl_crystal_colour yellow
_exptl_crystal_density_diffrn 1.278
_exptl_crystal_density_meas ?
_exptl_crystal_density_method 'not measured'
_exptl_crystal_description prism
_exptl_crystal_F_000 180
_exptl_crystal_size_max 0.45
_exptl_crystal_size_mid 0.35
_exptl_crystal_size_min 0.35
_refine_diff_density_max 0.25
_refine_diff_density_min -0.26
_refine_ls_abs_structure_details 'Flack (1983); 908 Friedel pairs'
_refine_ls_abs_structure_Flack 0.07(7)
_refine_ls_extinction_method none
_refine_ls_goodness_of_fit_ref 1.116
_refine_ls_hydrogen_treatment constr
_refine_ls_matrix_type full
_refine_ls_number_parameters 213
_refine_ls_number_reflns 2820
_refine_ls_number_restraints 3
_refine_ls_restrained_S_all 1.115
_refine_ls_R_factor_all 0.037
_refine_ls_R_factor_gt 0.035
_refine_ls_shift/su_max <0.001
_refine_ls_shift/su_mean 0.000
_refine_ls_structure_factor_coef Fsqd
_refine_ls_weighting_details 'calc w = 1/[\s^2^(Fo^2^)+(0.0665P)^2^+0.0536P] where P=(Fo^2^+2Fc^2^)/3'
_refine_ls_weighting_scheme calc
_refine_ls_wR_factor_gt 0.098
_refine_ls_wR_factor_ref 0.100
_reflns_number_gt 2702
_reflns_number_total 2820
_reflns_threshold_expression I>2\s(I)
_cod_data_source_file fr1371.cif
_cod_data_source_block II
_cod_depositor_comments
;
The following automatic conversions were performed:

'_exptl_crystal_density_meas' value 'not measured' was changed to '?'
- the value is perceived as not measured.

Automatic conversion script
Id: cif_fix_values 3008 2015-01-20 13:52:24Z robertas 
;
_cod_database_code 2012868
_cod_database_fobs_code 2012868

loop_
_symmetry_equiv_pos_as_xyz
'x, y, z'

loop_
_atom_site_label
_atom_site_fract_x
_atom_site_fract_y
_atom_site_fract_z
_atom_site_U_iso_or_equiv
_atom_site_adp_type
_atom_site_calc_flag
_atom_site_refinement_flags
_atom_site_occupancy
_atom_site_disorder_assembly
_atom_site_disorder_group
_atom_site_type_symbol
S1 0.87448(9) 0.75876(8) 0.47934(5) 0.03525(16) Uani d . 1 . . S
O1 0.6765(3) 0.6049(3) 0.77640(12) 0.0341(4) Uani d . 1 . . O
N1 0.6938(4) 0.4313(3) 0.43791(13) 0.0266(4) Uani d . 1 . . N
C1 0.8123(4) 0.4810(4) 0.49867(16) 0.0253(4) Uani d . 1 . . C
O2 0.4359(3) 0.4865(3) 0.68712(13) 0.0372(4) Uani d . 1 . . O
N2 0.8903(4) 0.4308(3) 0.65545(14) 0.0304(4) Uani d . 1 . . N
H2 1.0354 0.4565 0.6701 0.037 Uiso calc R 1 . . H
C2 0.6438(5) 0.6189(4) 0.37076(16) 0.0282(5) Uani d . 1 . . C
O3 -0.0892(4) 0.0388(3) 0.15064(14) 0.0439(5) Uani d . 1 . . O
C3 0.7319(5) 0.8076(4) 0.38194(19) 0.0341(5) Uani d . 1 . . C
H3 0.7166 0.9472 0.3414 0.041 Uiso calc R 1 . . H
O4 -0.0580(5) 0.3922(4) 0.08202(15) 0.0538(6) Uani d . 1 . . O
C4 0.9104(4) 0.3065(4) 0.57729(16) 0.0272(4) Uani d . 1 . . C
H4 0.7934 0.1964 0.5915 0.033 Uiso calc R 1 . . H
C5 0.6475(4) 0.5067(4) 0.70538(16) 0.0281(5) Uani d . 1 . . C
C6 0.4403(5) 0.6928(4) 0.84305(16) 0.0305(5) Uani d . 1 . . C
C7 1.2047(5) 0.1543(4) 0.55458(17) 0.0313(5) Uani d . 1 . . C
H7A 1.3239 0.2583 0.5435 0.047 Uiso calc R 1 . . H
H7B 1.2176 0.0736 0.5015 0.047 Uiso calc R 1 . . H
H7C 1.2605 0.0338 0.6043 0.047 Uiso calc R 1 . . H
C8 0.2299(5) 0.9053(4) 0.79992(19) 0.0373(5) Uani d . 1 . . C
H8A 0.3203 1.0204 0.7675 0.056 Uiso calc R 1 . . H
H8B 0.0923 0.9842 0.8459 0.056 Uiso calc R 1 . . H
H8C 0.1427 0.8472 0.7588 0.056 Uiso calc R 1 . . H
C9 0.5663(6) 0.7775(5) 0.9114(2) 0.0436(6) Uani d . 1 . . C
H9A 0.6966 0.6395 0.9396 0.065 Uiso calc R 1 . . H
H9B 0.4231 0.8539 0.9565 0.065 Uiso calc R 1 . . H
H9C 0.6600 0.8934 0.8821 0.065 Uiso calc R 1 . . H
C10 0.3274(6) 0.4908(5) 0.8847(2) 0.0416(6) Uani d . 1 . . C
H10A 0.2356 0.4454 0.8415 0.062 Uiso calc R 1 . . H
H10B 0.1972 0.5436 0.9363 0.062 Uiso calc R 1 . . H
H10C 0.4759 0.3522 0.9034 0.062 Uiso calc R 1 . . H
C11 0.5037(5) 0.6039(4) 0.29702(17) 0.0314(5) Uani d . 1 . . C
H11 0.5043 0.7176 0.2467 0.038 Uiso calc R 1 . . H
C12 0.3743(5) 0.4392(4) 0.29608(18) 0.0303(5) Uani d . 1 . . C
H12 0.3715 0.3272 0.3468 0.036 Uiso calc R 1 . . H
C13 0.2394(5) 0.4215(4) 0.22320(17) 0.0316(5) Uani d . 1 . . C
H13 0.2354 0.5379 0.1736 0.038 Uiso calc R 1 . . H
C14 0.1191(5) 0.2518(4) 0.22068(17) 0.0325(5) Uani d . 1 . . C
H14 0.1203 0.1346 0.2699 0.039 Uiso calc R 1 . . H
C15 -0.0152(5) 0.2409(4) 0.14385(18) 0.0334(5) Uani d . 1 . . C
C16 -0.2147(7) 0.0087(5) 0.0766(2) 0.0479(7) Uani d . 1 . . C
H16A -0.3802 0.1423 0.0696 0.072 Uiso calc R 1 . . H
H16B -0.2609 -0.1431 0.0876 0.072 Uiso calc R 1 . . H
H16C -0.0879 0.0065 0.0224 0.072 Uiso calc R 1 . . H

loop_
_atom_site_aniso_label
_atom_site_aniso_U_11
_atom_site_aniso_U_22
_atom_site_aniso_U_33
_atom_site_aniso_U_12
_atom_site_aniso_U_13
_atom_site_aniso_U_23
S1 0.0336(3) 0.0298(3) 0.0470(4) -0.0127(2) -0.0057(3) -0.0106(2)
O1 0.0238(8) 0.0504(9) 0.0312(9) -0.0110(7) 0.0002(7) -0.0184(7)
N1 0.0256(9) 0.0277(8) 0.0280(10) -0.0085(7) -0.0043(8) -0.0052(7)
C1 0.0201(10) 0.0262(9) 0.0305(12) -0.0081(7) 0.0028(9) -0.0094(8)
O2 0.0230(8) 0.0555(10) 0.0378(10) -0.0137(7) -0.0012(7) -0.0186(8)
N2 0.0228(9) 0.0446(10) 0.0287(11) -0.0124(8) -0.0016(8) -0.0151(8)
C2 0.0241(11) 0.0276(9) 0.0303(12) -0.0042(8) -0.0002(9) -0.0050(9)
O3 0.0563(12) 0.0407(9) 0.0398(11) -0.0155(8) -0.0178(9) -0.0046(8)
C3 0.0287(12) 0.0275(10) 0.0444(15) -0.0059(9) -0.0021(10) -0.0053(10)
O4 0.0709(15) 0.0630(12) 0.0378(11) -0.0326(11) -0.0230(11) 0.0088(10)
C4 0.0247(11) 0.0344(10) 0.0268(11) -0.0118(8) -0.0025(9) -0.0102(9)
C5 0.0246(11) 0.0351(10) 0.0272(12) -0.0097(8) -0.0041(9) -0.0076(9)
C6 0.0269(11) 0.0395(11) 0.0253(12) -0.0077(9) 0.0002(9) -0.0112(9)
C7 0.0270(11) 0.0357(11) 0.0307(13) -0.0066(9) -0.0024(9) -0.0090(9)
C8 0.0365(13) 0.0383(11) 0.0361(14) -0.0077(10) -0.0057(11) -0.0056(10)
C9 0.0333(14) 0.0640(16) 0.0358(14) -0.0098(12) -0.0037(11) -0.0236(13)
C10 0.0409(14) 0.0437(13) 0.0375(15) -0.0115(11) -0.0003(11) -0.0009(11)
C11 0.0269(11) 0.0323(11) 0.0313(12) -0.0038(8) -0.0043(9) -0.0013(9)
C12 0.0243(11) 0.0342(11) 0.0294(13) -0.0031(8) -0.0041(9) -0.0038(9)
C13 0.0256(11) 0.0384(11) 0.0276(12) -0.0035(9) -0.0036(9) -0.0055(9)
C14 0.0305(12) 0.0358(11) 0.0275(12) -0.0035(9) -0.0047(9) -0.0031(9)
C15 0.0287(12) 0.0418(12) 0.0297(12) -0.0079(9) -0.0019(10) -0.0100(10)
C16 0.0531(18) 0.0556(15) 0.0423(16) -0.0177(13) -0.0128(14) -0.0170(13)

loop_
_atom_type_symbol
_atom_type_description
_atom_type_scat_dispersion_real
_atom_type_scat_dispersion_imag
_atom_type_scat_source
C C 0.0033 0.0016 'International Tables Vol C Tables 4.2.6.8 and 6.1.1.4'
H H 0.0000 0.0000 'International Tables Vol C Tables 4.2.6.8 and 6.1.1.4'
N N 0.0061 0.0033 'International Tables Vol C Tables 4.2.6.8 and 6.1.1.4'
O O 0.0106 0.0060 'International Tables Vol C Tables 4.2.6.8 and 6.1.1.4'
S S 0.1246 0.1234 'International Tables Vol C Tables 4.2.6.8 and 6.1.1.4'

loop_
_geom_angle_atom_site_label_1
_geom_angle_atom_site_label_2
_geom_angle_atom_site_label_3
_geom_angle
_geom_angle_publ_flag
C3 S1 C1 88.99(11) no
C5 O1 C6 120.41(18) no
C1 N1 C2 110.92(18) no
N1 C1 C4 123.65(18) no
N1 C1 S1 114.85(17) no
C4 C1 S1 121.34(16) no
C5 N2 C4 119.94(18) no
C5 N2 H2 120.0 no
C4 N2 H2 120.0 no
C3 C2 N1 114.5(2) yes
C3 C2 C11 125.5(2) yes
N1 C2 C11 120.0(2) no
C15 O3 C16 115.5(2) no
C2 C3 S1 110.8(2) no
C2 C3 H3 124.6 no
S1 C3 H3 124.6 no
N2 C4 C1 111.60(18) no
N2 C4 C7 109.83(18) no
C1 C4 C7 110.38(19) no
N2 C4 H4 108.3 no
C1 C4 H4 108.3 no
C7 C4 H4 108.3 no
O2 C5 O1 125.9(2) no
O2 C5 N2 123.7(2) no
O1 C5 N2 110.34(18) no
O1 C6 C10 110.7(2) no
O1 C6 C9 102.49(19) no
C10 C6 C9 110.1(2) no
O1 C6 C8 109.3(2) no
C10 C6 C8 113.4(2) no
C9 C6 C8 110.3(2) no
C4 C7 H7A 109.5 no
C4 C7 H7B 109.5 no
H7A C7 H7B 109.5 no
C4 C7 H7C 109.5 no
H7A C7 H7C 109.5 no
H7B C7 H7C 109.5 no
C6 C8 H8A 109.5 no
C6 C8 H8B 109.5 no
H8A C8 H8B 109.5 no
C6 C8 H8C 109.5 no
H8A C8 H8C 109.5 no
H8B C8 H8C 109.5 no
C6 C9 H9A 109.5 no
C6 C9 H9B 109.5 no
H9A C9 H9B 109.5 no
C6 C9 H9C 109.5 no
H9A C9 H9C 109.5 no
H9B C9 H9C 109.5 no
C6 C10 H10A 109.5 no
C6 C10 H10B 109.5 no
H10A C10 H10B 109.5 no
C6 C10 H10C 109.5 no
H10A C10 H10C 109.5 no
H10B C10 H10C 109.5 no
C12 C11 C2 123.9(2) yes
C12 C11 H11 118.1 no
C2 C11 H11 118.1 no
C11 C12 C13 124.1(2) yes
C11 C12 H12 117.9 no
C13 C12 H12 117.9 no
C14 C13 C12 124.2(2) yes
C14 C13 H13 117.9 no
C12 C13 H13 117.9 no
C13 C14 C15 122.1(2) yes
C13 C14 H14 119.0 no
C15 C14 H14 119.0 no
O4 C15 O3 122.8(2) no
O4 C15 C14 125.6(2) yes
O3 C15 C14 111.6(2) no
O3 C16 H16A 109.5 no
O3 C16 H16B 109.5 no
H16A C16 H16B 109.5 no
O3 C16 H16C 109.5 no
H16A C16 H16C 109.5 no
H16B C16 H16C 109.5 no

loop_
_geom_bond_atom_site_label_1
_geom_bond_atom_site_label_2
_geom_bond_site_symmetry_2
_geom_bond_distance
_geom_bond_publ_flag
S1 C3 . 1.717(3) no
S1 C1 . 1.738(2) no
O1 C5 . 1.347(3) no
O1 C6 . 1.484(3) no
N1 C1 . 1.300(3) no
N1 C2 . 1.393(3) no
C1 C4 . 1.515(3) no
O2 C5 . 1.220(3) no
N2 C5 . 1.357(3) no
N2 C4 . 1.461(3) no
N2 H2 . 0.8800 no
C2 C3 . 1.363(3) yes
C2 C11 . 1.460(3) yes
O3 C15 . 1.343(3) no
O3 C16 . 1.447(3) no
C3 H3 . 0.9500 no
O4 C15 . 1.205(3) yes
C4 C7 . 1.534(3) no
C4 H4 . 1.0000 no
C6 C10 . 1.508(4) no
C6 C9 . 1.524(3) no
C6 C8 . 1.533(3) no
C7 H7A . 0.9800 no
C7 H7B . 0.9800 no
C7 H7C . 0.9800 no
C8 H8A . 0.9800 no
C8 H8B . 0.9800 no
C8 H8C . 0.9800 no
C9 H9A . 0.9800 no
C9 H9B . 0.9800 no
C9 H9C . 0.9800 no
C10 H10A . 0.9800 no
C10 H10B . 0.9800 no
C10 H10C . 0.9800 no
C11 C12 . 1.340(3) yes
C11 H11 . 0.9500 no
C12 C13 . 1.437(4) yes
C12 H12 . 0.9500 no
C13 C14 . 1.338(4) yes
C13 H13 . 0.9500 no
C14 C15 . 1.475(4) yes
C14 H14 . 0.9500 no
C16 H16A . 0.9800 no
C16 H16B . 0.9800 no
C16 H16C . 0.9800 no

loop_
_geom_hbond_atom_site_label_D
_geom_hbond_atom_site_label_H
_geom_hbond_atom_site_label_A
_geom_hbond_site_symmetry_A
_geom_hbond_distance_DH
_geom_hbond_distance_HA
_geom_hbond_distance_DA
_geom_hbond_angle_DHA
N2 H2 O2 1_655 0.88 2.20 3.072(3) 170.1

loop_
_geom_torsion_atom_site_label_1
_geom_torsion_atom_site_label_2
_geom_torsion_atom_site_label_3
_geom_torsion_atom_site_label_4
_geom_torsion
_geom_torsion_publ_flag
C2 N1 C1 C4 -175.7(2) no
C2 N1 C1 S1 -0.3(2) no
C3 S1 C1 N1 -0.47(18) no
C3 S1 C1 C4 175.11(19) no
C1 N1 C2 C3 1.1(3) no
C1 N1 C2 C11 -178.0(2) yes
N1 C2 C3 S1 -1.5(3) no
C11 C2 C3 S1 177.62(18) yes
C1 S1 C3 C2 1.07(19) no
C5 N2 C4 C1 79.8(3) no
C5 N2 C4 C7 -157.4(2) no
N1 C1 C4 N2 -147.7(2) no
S1 C1 C4 N2 37.1(2) no
N1 C1 C4 C7 89.9(3) no
S1 C1 C4 C7 -85.3(2) no
C6 O1 C5 O2 2.3(3) no
C6 O1 C5 N2 -177.63(19) no
C4 N2 C5 O2 -3.2(4) no
C4 N2 C5 O1 176.76(18) no
C5 O1 C6 C10 60.5(3) no
C5 O1 C6 C9 177.9(2) no
C5 O1 C6 C8 -65.1(3) no
C3 C2 C11 C12 -166.7(2) yes
N1 C2 C11 C12 12.4(3) yes
C2 C11 C12 C13 -179.1(2) yes
C11 C12 C13 C14 177.3(2) yes
C12 C13 C14 C15 -179.6(2) yes
C16 O3 C15 O4 2.5(4) no
C16 O3 C15 C14 -178.0(2) no
C13 C14 C15 O4 -8.9(4) yes
C13 C14 C15 O3 171.6(2) no

loop_
_cod_related_entry_id
_cod_related_entry_database
_cod_related_entry_code
1 ChemSpider 30652346
